data_4082963
loop_
_publ_author_name
'Marquard, Seth L.'
'Bezpalko, Mark W.'
'Foxman, Bruce M.'
'Thomas, Christine M.'

_publ_section_title
;
 Interaction and Activation of Carbon--Heteroatom \p Bonds with a Zr/Co
 Heterobimetallic Complex
;
_journal_issue 8
_journal_name_full Organometallics
_journal_page_first 2071
_journal_paper_doi 10.1021/om500217a
_journal_volume 33
_journal_year 2014
_chemical_formula_moiety 'C60 H89 Co1 N4 O0.50 P3 Zr1'
_chemical_formula_sum 'C60 H89 Co N4 O0.5 P3 Zr'
_chemical_formula_weight 1117.48
_space_group_IT_number 2
_symmetry_cell_setting triclinic
_symmetry_space_group_name_Hall '-P 1'
_symmetry_space_group_name_H-M 'P -1'
_atom_sites_solution_hydrogens difmap
_atom_sites_solution_primary direct
_audit_creation_date 2012-12-01
_audit_creation_method CRYSTALS_ver_14.43
_cell_angle_alpha 80.707(4)
_cell_angle_beta 84.030(4)
_cell_angle_gamma 70.574(3)
_cell_formula_units_Z 4
_cell_length_a 13.6838(8)
_cell_length_b 15.3280(9)
_cell_length_c 29.7077(19)
_cell_measurement_reflns_used 7977
_cell_measurement_temperature 135
_cell_measurement_theta_max 26
_cell_measurement_theta_min 2
_cell_volume 5790.7(6)
_computing_cell_refinement 'Apex2 (Bruker AXS, 2006)'
_computing_data_collection 'Apex2 (Bruker AXS, 2006)'
_computing_data_reduction 'Apex2 (Bruker AXS, 2006)'
_computing_molecular_graphics 'CAMERON (Watkin et al., 1996)'
_computing_publication_material 'CRYSTALS (Betteridge et al., 2003)'
_computing_structure_refinement 'CRYSTALS (Betteridge et al., 2003)'
_computing_structure_solution 'SIR92 (Altomare et al., 1994)'
_diffrn_ambient_temperature 135
_diffrn_measured_fraction_theta_full 0.995
_diffrn_measured_fraction_theta_max 0.995
_diffrn_measurement_device Area
_diffrn_measurement_device_type 'Bruker Kappa Apex2'
_diffrn_measurement_method '\f & \w scans'
_diffrn_radiation_monochromator graphite
_diffrn_radiation_type 'Mo K\a'
_diffrn_radiation_wavelength 0.71073
_diffrn_reflns_av_R_equivalents 0.100
_diffrn_reflns_limit_h_max 18
_diffrn_reflns_limit_h_min -18
_diffrn_reflns_limit_k_max 20
_diffrn_reflns_limit_k_min -20
_diffrn_reflns_limit_l_max 39
_diffrn_reflns_limit_l_min -39
_diffrn_reflns_number 103654
_diffrn_reflns_theta_full 28.054
_diffrn_reflns_theta_max 28.054
_diffrn_reflns_theta_min 1.580
_diffrn_standards_number 0
_exptl_absorpt_coefficient_mu 0.591
_exptl_absorpt_correction_T_max 0.95
_exptl_absorpt_correction_T_min 0.95
_exptl_absorpt_correction_type numerical
_exptl_absorpt_process_details
; 
 Analytical Absorption (De Meulenaer & Tompa, 1965) 
;
_exptl_crystal_colour purple
_exptl_crystal_density_diffrn 1.282
_exptl_crystal_density_method 'not measured'
_exptl_crystal_description prism
_exptl_crystal_F_000 2372
_exptl_crystal_size_max 0.290
_exptl_crystal_size_mid 0.090
_exptl_crystal_size_min 0.090
_refine_diff_density_max 2.08
_refine_diff_density_min -1.37
_refine_ls_extinction_method None
_refine_ls_goodness_of_fit_ref 1.0000
_refine_ls_hydrogen_treatment mixed
_refine_ls_matrix_type full
_refine_ls_number_parameters 1260
_refine_ls_number_reflns 27957
_refine_ls_number_restraints 0
_refine_ls_R_factor_all 0.0947
_refine_ls_R_factor_gt 0.0514
_refine_ls_shift/su_max 0.0017717
_refine_ls_shift/su_mean 0.0000422
_refine_ls_structure_factor_coef Fsqd
_refine_ls_weighting_details
;
 Method= Modified Sheldrick 
 w=1/[\s^2^(F^2^) + ( 0.03P)^2^ + 6.69P] 
 ,where P=(max(Fo^2^,0) + 2Fc^2^)/3 
;
_refine_ls_weighting_scheme calc
_refine_ls_wR_factor_all 0.0991
_refine_ls_wR_factor_gt 0.0879
_refine_ls_wR_factor_ref 0.0991
_reflns_limit_h_max 18
_reflns_limit_h_min -17
_reflns_limit_k_max 20
_reflns_limit_k_min -19
_reflns_limit_l_max 39
_reflns_limit_l_min 0
_reflns_number_gt 18540
_reflns_number_total 27957
_reflns_threshold_expression I>2.0\s(I)
_oxford_diffrn_Wilson_B_factor 0.00
_oxford_diffrn_Wilson_scale 0.00
_oxford_refine_ls_r_factor_ref 0.0947
_oxford_refine_ls_scale 0.075148(6)
_oxford_reflns_number_all 27957
_oxford_reflns_threshold_expression_ref I>-10.0\s(I)
_oxford_structure_analysis_title 'slmIII_155_0m in P-1'
_cod_data_source_file om500217a_si_002.cif
_cod_data_source_block 16
_cod_depositor_comments 'Adding full bibliography for 4082958--4082963.cif.'
_cod_original_sg_symbol_Hall '-P 1 '
_cod_original_sg_symbol_H-M 'P -1 '
_cod_original_formula_sum 'C60 H89 Co1 N4 O0.50 P3 Zr1'
_cod_database_code 4082963

loop_
_symmetry_equiv_pos_as_xyz
x,y,z
-x,-y,-z

loop_
_atom_site_label
_atom_site_type_symbol
_atom_site_fract_x
_atom_site_fract_y
_atom_site_fract_z
_atom_site_U_iso_or_equiv
_atom_site_occupancy
_atom_site_adp_type
_atom_site_refinement_flags_posn
_atom_site_refinement_flags_occupancy
_atom_site_disorder_assembly
_atom_site_disorder_group
Zr1 Zr -0.17507(2) 0.80975(2) 0.646738(10) 0.0144 1.0000 Uani . . . .
Zr101 Zr 0.25144(2) 0.24149(2) 0.830386(10) 0.0137 1.0000 Uani . . . .
Co1 Co -0.28855(3) 0.71593(3) 0.636565(14) 0.0174 1.0000 Uani . . . .
Co101 Co 0.16558(3) 0.14332(3) 0.799159(14) 0.0155 1.0000 Uani . . . .
P1 P -0.35276(6) 0.84210(6) 0.59006(3) 0.0163 1.0000 Uani . . . .
P2 P -0.28830(6) 0.70173(6) 0.71010(3) 0.0180 1.0000 Uani . . . .
P3 P -0.09030(6) 0.94090(6) 0.65359(3) 0.0179 1.0000 Uani . . . .
P101 P 0.22046(6) 0.21181(6) 0.73649(3) 0.0159 1.0000 Uani . . . .
P102 P 0.04918(6) 0.20412(6) 0.85017(3) 0.0163 1.0000 Uani . . . .
P103 P 0.31138(6) 0.37525(6) 0.85623(3) 0.0198 1.0000 Uani . . . .
O1 O 0.7088(5) 0.3600(5) 0.9918(2) 0.1599 1.0000 Uani . . . .
N1 N -0.28220(18) 0.90967(17) 0.59943(8) 0.0161 1.0000 Uani . . . .
N2 N -0.21595(19) 0.76972(17) 0.71694(8) 0.0179 1.0000 Uani . . . .
N3 N -0.02394(18) 0.83249(17) 0.64170(8) 0.0163 1.0000 Uani . . . .
N4 N -0.14261(19) 0.67659(17) 0.62364(8) 0.0178 1.0000 Uani . . . .
N101 N 0.28500(18) 0.27196(17) 0.75805(8) 0.0160 1.0000 Uani . . . .
N102 N 0.10449(18) 0.27304(17) 0.87064(8) 0.0158 1.0000 Uani . . . .
N103 N 0.37145(18) 0.25947(17) 0.86745(8) 0.0164 1.0000 Uani . . . .
N104 N 0.28774(18) 0.09506(17) 0.83269(8) 0.0168 1.0000 Uani . . . .
C1 C -0.3170(2) 1.0103(2) 0.58898(10) 0.0163 1.0000 Uani . . . .
C2 C -0.3730(2) 1.0651(2) 0.62289(10) 0.0171 1.0000 Uani . . . .
C3 C -0.3914(2) 1.0236(2) 0.67095(10) 0.0201 1.0000 Uani . . . .
C4 C -0.4140(2) 1.1619(2) 0.61195(11) 0.0204 1.0000 Uani . . . .
C5 C -0.4009(2) 1.2079(2) 0.56889(11) 0.0225 1.0000 Uani . . . .
C6 C -0.4510(3) 1.3121(2) 0.55826(13) 0.0319 1.0000 Uani . . . .
C7 C -0.3394(2) 1.1535(2) 0.53685(11) 0.0222 1.0000 Uani . . . .
C8 C -0.2962(2) 1.0566(2) 0.54595(10) 0.0190 1.0000 Uani . . . .
C9 C -0.2268(3) 1.0072(2) 0.50883(11) 0.0263 1.0000 Uani . . . .
C10 C -0.4923(2) 0.9112(2) 0.59945(11) 0.0185 1.0000 Uani . . . .
C11 C -0.5350(2) 0.9960(2) 0.56351(11) 0.0246 1.0000 Uani . . . .
C12 C -0.5681(2) 0.8552(2) 0.60684(12) 0.0250 1.0000 Uani . . . .
C13 C -0.3386(2) 0.8330(2) 0.52778(11) 0.0213 1.0000 Uani . . . .
C14 C -0.2271(2) 0.7789(2) 0.51420(11) 0.0258 1.0000 Uani . . . .
C15 C -0.4113(3) 0.7870(3) 0.51351(12) 0.0301 1.0000 Uani . . . .
C16 C -0.1628(2) 0.7660(2) 0.75670(10) 0.0183 1.0000 Uani . . . .
C17 C -0.0584(2) 0.7089(2) 0.76100(11) 0.0189 1.0000 Uani . . . .
C18 C 0.0016(2) 0.6473(2) 0.72603(11) 0.0225 1.0000 Uani . . . .
C19 C -0.0074(2) 0.7102(2) 0.79891(11) 0.0237 1.0000 Uani . . . .
C20 C -0.0547(3) 0.7656(2) 0.83293(11) 0.0251 1.0000 Uani . . . .
C21 C 0.0012(3) 0.7648(3) 0.87426(12) 0.0365 1.0000 Uani . . . .
C22 C -0.1558(3) 0.8224(2) 0.82749(11) 0.0239 1.0000 Uani . . . .
C23 C -0.2108(2) 0.8243(2) 0.79028(11) 0.0208 1.0000 Uani . . . .
C24 C -0.3199(2) 0.8905(2) 0.78712(11) 0.0266 1.0000 Uani . . . .
C25 C -0.2230(2) 0.5838(2) 0.74206(12) 0.0264 1.0000 Uani . . . .
C26 C -0.2425(3) 0.5749(3) 0.79410(12) 0.0369 1.0000 Uani . . . .
C27 C -0.2417(3) 0.5051(2) 0.72217(13) 0.0341 1.0000 Uani . . . .
C28 C -0.4153(2) 0.7373(2) 0.74293(11) 0.0227 1.0000 Uani . . . .
C29 C -0.4851(2) 0.8358(2) 0.72637(11) 0.0262 1.0000 Uani . . . .
C30 C -0.4751(2) 0.6690(2) 0.74126(12) 0.0299 1.0000 Uani . . . .
C31 C 0.0829(2) 0.7918(2) 0.62598(11) 0.0195 1.0000 Uani . . . .
C32 C 0.1659(2) 0.7604(2) 0.65483(11) 0.0200 1.0000 Uani . . . .
C33 C 0.1571(3) 0.7740(2) 0.70425(11) 0.0267 1.0000 Uani . . . .
C34 C 0.2656(2) 0.7134(2) 0.63756(12) 0.0242 1.0000 Uani . . . .
C35 C 0.2859(2) 0.6961(2) 0.59253(12) 0.0268 1.0000 Uani . . . .
C36 C 0.3935(3) 0.6415(3) 0.57582(13) 0.0358 1.0000 Uani . . . .
C37 C 0.2040(2) 0.7298(2) 0.56412(12) 0.0255 1.0000 Uani . . . .
C38 C 0.1037(2) 0.7766(2) 0.57977(11) 0.0206 1.0000 Uani . . . .
C39 C 0.0186(3) 0.8050(3) 0.54726(11) 0.0304 1.0000 Uani . . . .
C40 C -0.0590(3) 0.9709(2) 0.70744(11) 0.0250 1.0000 Uani . . . .
C41 C 0.0309(3) 1.0093(3) 0.70469(14) 0.0388 1.0000 Uani . . . .
C42 C -0.1563(3) 1.0375(3) 0.72830(13) 0.0375 1.0000 Uani . . . .
C43 C -0.0690(2) 1.0272(2) 0.60548(12) 0.0243 1.0000 Uani . . . .
C44 C 0.0438(3) 1.0213(3) 0.59063(14) 0.0356 1.0000 Uani . . . .
C45 C -0.1337(3) 1.1282(2) 0.61179(13) 0.0313 1.0000 Uani . . . .
C46 C -0.0994(2) 0.5992(2) 0.60591(10) 0.0192 1.0000 Uani . . . .
C47 C 0.0104(2) 0.5477(2) 0.59456(11) 0.0205 1.0000 Uani . . . .
C48 C 0.1018(2) 0.5594(2) 0.60344(11) 0.0239 1.0000 Uani . . . .
C49 C 0.1956(3) 0.4985(2) 0.58807(12) 0.0308 1.0000 Uani . . . .
C50 C 0.1979(3) 0.4273(3) 0.56439(14) 0.0401 1.0000 Uani . . . .
C51 C 0.1067(3) 0.4137(3) 0.55580(14) 0.0410 1.0000 Uani . . . .
C52 C 0.0132(3) 0.4735(2) 0.57080(12) 0.0275 1.0000 Uani . . . .
C53 C -0.0933(3) 0.4750(2) 0.56731(12) 0.0283 1.0000 Uani . . . .
C54 C -0.1341(3) 0.4215(3) 0.54645(15) 0.0464 1.0000 Uani . . . .
C55 C -0.2402(3) 0.4412(3) 0.54893(15) 0.0482 1.0000 Uani . . . .
C56 C -0.3063(3) 0.5122(3) 0.57139(13) 0.0343 1.0000 Uani . . . .
C57 C -0.2659(3) 0.5659(2) 0.59284(12) 0.0262 1.0000 Uani . . . .
C58 C -0.1597(2) 0.5479(2) 0.59039(11) 0.0212 1.0000 Uani . . . .
C59 C 0.7958(4) 0.2249(4) 1.04917(18) 0.0699 1.0000 Uani . . . .
C60 C 0.6949(6) 0.2845(4) 1.0283(3) 0.1086 1.0000 Uani . . . .
C61 C 0.6154(5) 0.4150(5) 0.9650(3) 0.1109 1.0000 Uani . . . .
C62 C 0.6257(4) 0.4989(4) 0.93426(19) 0.0771 1.0000 Uani . . . .
C101 C 0.3744(2) 0.2932(2) 0.73605(10) 0.0176 1.0000 Uani . . . .
C102 C 0.3651(3) 0.3801(2) 0.70928(11) 0.0215 1.0000 Uani . . . .
C103 C 0.2607(3) 0.4531(2) 0.70229(12) 0.0303 1.0000 Uani . . . .
C104 C 0.4542(3) 0.3983(2) 0.68927(11) 0.0251 1.0000 Uani . . . .
C105 C 0.5525(3) 0.3349(2) 0.69477(11) 0.0246 1.0000 Uani . . . .
C106 C 0.6487(3) 0.3534(3) 0.67216(13) 0.0387 1.0000 Uani . . . .
C107 C 0.5602(2) 0.2503(2) 0.72211(11) 0.0230 1.0000 Uani . . . .
C108 C 0.4746(2) 0.2281(2) 0.74316(10) 0.0178 1.0000 Uani . . . .
C109 C 0.4923(2) 0.1365(2) 0.77436(11) 0.0206 1.0000 Uani . . . .
C110 C 0.1247(2) 0.2940(2) 0.69640(10) 0.0187 1.0000 Uani . . . .
C111 C 0.0454(2) 0.3745(2) 0.71752(11) 0.0242 1.0000 Uani . . . .
C112 C 0.0671(3) 0.2437(2) 0.67388(11) 0.0257 1.0000 Uani . . . .
C113 C 0.3149(2) 0.1398(2) 0.69578(11) 0.0209 1.0000 Uani . . . .
C114 C 0.3276(3) 0.1909(2) 0.64776(11) 0.0288 1.0000 Uani . . . .
C115 C 0.2955(3) 0.0481(2) 0.69352(12) 0.0274 1.0000 Uani . . . .
C116 C 0.0459(2) 0.3523(2) 0.89355(10) 0.0173 1.0000 Uani . . . .
C117 C 0.0206(2) 0.3439(2) 0.94099(11) 0.0202 1.0000 Uani . . . .
C118 C 0.0537(3) 0.2531(2) 0.97234(11) 0.0289 1.0000 Uani . . . .
C119 C -0.0400(2) 0.4234(2) 0.96038(11) 0.0226 1.0000 Uani . . . .
C120 C -0.0766(2) 0.5111(2) 0.93513(12) 0.0239 1.0000 Uani . . . .
C121 C -0.1456(3) 0.5943(2) 0.95643(13) 0.0349 1.0000 Uani . . . .
C122 C -0.0482(2) 0.5185(2) 0.88894(11) 0.0219 1.0000 Uani . . . .
C123 C 0.0130(2) 0.4413(2) 0.86781(11) 0.0202 1.0000 Uani . . . .
C124 C 0.0415(2) 0.4590(2) 0.81797(11) 0.0224 1.0000 Uani . . . .
C125 C 0.0203(2) 0.1205(2) 0.89836(11) 0.0211 1.0000 Uani . . . .
C126 C 0.1199(2) 0.0533(2) 0.91891(11) 0.0237 1.0000 Uani . . . .
C127 C -0.0406(3) 0.0632(2) 0.88349(12) 0.0292 1.0000 Uani . . . .
C128 C -0.0826(2) 0.2815(2) 0.83240(11) 0.0203 1.0000 Uani . . . .
C129 C -0.1620(2) 0.3103(2) 0.87197(12) 0.0276 1.0000 Uani . . . .
C130 C -0.1296(2) 0.2458(2) 0.79739(12) 0.0264 1.0000 Uani . . . .
C131 C 0.4536(2) 0.2119(2) 0.89838(11) 0.0196 1.0000 Uani . . . .
C132 C 0.4273(3) 0.1732(2) 0.94201(11) 0.0271 1.0000 Uani . . . .
C133 C 0.3168(3) 0.1823(3) 0.95656(12) 0.0389 1.0000 Uani . . . .
C134 C 0.5042(3) 0.1253(3) 0.97249(12) 0.0376 1.0000 Uani . . . .
C135 C 0.6078(3) 0.1135(3) 0.96072(14) 0.0399 1.0000 Uani . . . .
C137 C 0.6326(3) 0.1497(3) 0.91747(13) 0.0326 1.0000 Uani . . . .
C138 C 0.5589(2) 0.1986(2) 0.88552(11) 0.0225 1.0000 Uani . . . .
C139 C 0.5986(3) 0.2312(3) 0.83869(12) 0.0302 1.0000 Uani . . . .
C140 C 0.2671(3) 0.4268(2) 0.90988(12) 0.0296 1.0000 Uani . . . .
C141 C 0.3496(3) 0.4114(3) 0.94441(12) 0.0388 1.0000 Uani . . . .
C142 C 0.2056(3) 0.5319(3) 0.90006(14) 0.0413 1.0000 Uani . . . .
C143 C 0.3959(3) 0.4378(2) 0.82207(12) 0.0260 1.0000 Uani . . . .
C144 C 0.4778(3) 0.4558(3) 0.84677(13) 0.0377 1.0000 Uani . . . .
C145 C 0.3308(3) 0.5284(2) 0.79500(14) 0.0402 1.0000 Uani . . . .
C146 C 0.3354(2) 0.0047(2) 0.84142(10) 0.0175 1.0000 Uani . . . .
C147 C 0.4311(2) -0.0489(2) 0.86510(10) 0.0191 1.0000 Uani . . . .
C148 C 0.5014(2) -0.0211(2) 0.88435(11) 0.0240 1.0000 Uani . . . .
C149 C 0.5866(3) -0.0889(3) 0.90444(12) 0.0293 1.0000 Uani . . . .
C150 C 0.6014(3) -0.1828(3) 0.90535(12) 0.0326 1.0000 Uani . . . .
C151 C 0.5313(3) -0.2121(2) 0.88642(12) 0.0318 1.0000 Uani . . . .
C152 C 0.4459(2) -0.1456(2) 0.86616(11) 0.0226 1.0000 Uani . . . .
C153 C 0.3602(2) -0.1548(2) 0.84341(11) 0.0213 1.0000 Uani . . . .
C154 C 0.3350(3) -0.2315(2) 0.83592(12) 0.0287 1.0000 Uani . . . .
C155 C 0.2450(3) -0.2168(2) 0.81482(12) 0.0323 1.0000 Uani . . . .
C156 C 0.1795(3) -0.1273(2) 0.80045(12) 0.0281 1.0000 Uani . . . .
C157 C 0.2049(2) -0.0499(2) 0.80707(11) 0.0222 1.0000 Uani . . . .
C158 C 0.2947(2) -0.0638(2) 0.82854(10) 0.0186 1.0000 Uani . . . .
C1360 C 0.6720(16) 0.0657(8) 1.0019(6) 0.030(4) 0.40(4) Uiso . P 1 1
C1361 C 0.7022(12) 0.0563(7) 0.9891(5) 0.041(3) 0.60(4) Uiso . P 1 2
H1 H -0.396(2) 0.730(2) 0.6491(11) 0.030(9) 1.0000 Uiso . . . .
H2 H 0.080(3) 0.170(3) 0.7734(13) 0.051(12) 1.0000 Uiso . . . .
H31 H -0.3789 1.0601 0.6919 0.0340 1.0000 Uiso R . . .
H32 H -0.3472 0.9597 0.6773 0.0336 1.0000 Uiso R . . .
H33 H -0.4619 1.0248 0.6767 0.0332 1.0000 Uiso R . . .
H41 H -0.4510 1.1958 0.6353 0.0220 1.0000 Uiso R . . .
H61 H -0.4071 1.3405 0.5398 0.0466 1.0000 Uiso R . . .
H62 H -0.4699 1.3397 0.5861 0.0469 1.0000 Uiso R . . .
H63 H -0.5124 1.3272 0.5424 0.0464 1.0000 Uiso R . . .
H71 H -0.3269 1.1826 0.5079 0.0224 1.0000 Uiso R . . .
H91 H -0.1830 1.0418 0.4958 0.0421 1.0000 Uiso R . . .
H92 H -0.1853 0.9458 0.5209 0.0419 1.0000 Uiso R . . .
H93 H -0.2677 1.0027 0.4856 0.0421 1.0000 Uiso R . . .
H101 H -0.4939 0.9340 0.6283 0.0215 1.0000 Uiso R . . .
H111 H -0.6033 1.0326 0.5737 0.0369 1.0000 Uiso R . . .
H112 H -0.4906 1.0343 0.5582 0.0367 1.0000 Uiso R . . .
H113 H -0.5413 0.9759 0.5352 0.0369 1.0000 Uiso R . . .
H121 H -0.6316 0.8908 0.6211 0.0352 1.0000 Uiso R . . .
H122 H -0.5386 0.7982 0.6267 0.0348 1.0000 Uiso R . . .
H123 H -0.5834 0.8423 0.5783 0.0349 1.0000 Uiso R . . .
H131 H -0.3543 0.8961 0.5114 0.0219 1.0000 Uiso R . . .
H141 H -0.2165 0.7861 0.4815 0.0336 1.0000 Uiso R . . .
H142 H -0.1776 0.8020 0.5261 0.0338 1.0000 Uiso R . . .
H143 H -0.2123 0.7138 0.5255 0.0341 1.0000 Uiso R . . .
H151 H -0.3963 0.7795 0.4816 0.0428 1.0000 Uiso R . . .
H152 H -0.4827 0.8249 0.5176 0.0427 1.0000 Uiso R . . .
H153 H -0.4006 0.7255 0.5312 0.0431 1.0000 Uiso R . . .
H181 H 0.0686 0.6121 0.7371 0.0331 1.0000 Uiso R . . .
H182 H 0.0106 0.6825 0.6979 0.0330 1.0000 Uiso R . . .
H183 H -0.0330 0.6059 0.7212 0.0334 1.0000 Uiso R . . .
H191 H 0.0618 0.6714 0.8018 0.0257 1.0000 Uiso R . . .
H211 H -0.0291 0.8202 0.8871 0.0540 1.0000 Uiso R . . .
H212 H 0.0725 0.7571 0.8673 0.0537 1.0000 Uiso R . . .
H213 H -0.0013 0.7142 0.8968 0.0536 1.0000 Uiso R . . .
H221 H -0.1882 0.8608 0.8499 0.0251 1.0000 Uiso R . . .
H241 H -0.3279 0.9391 0.8054 0.0392 1.0000 Uiso R . . .
H242 H -0.3332 0.9175 0.7556 0.0399 1.0000 Uiso R . . .
H243 H -0.3680 0.8585 0.7987 0.0399 1.0000 Uiso R . . .
H251 H -0.1490 0.5747 0.7367 0.0294 1.0000 Uiso R . . .
H261 H -0.1984 0.5154 0.8080 0.0568 1.0000 Uiso R . . .
H262 H -0.2299 0.6234 0.8068 0.0569 1.0000 Uiso R . . .
H263 H -0.3122 0.5765 0.8027 0.0561 1.0000 Uiso R . . .
H271 H -0.1991 0.4464 0.7371 0.0489 1.0000 Uiso R . . .
H272 H -0.3136 0.5074 0.7277 0.0490 1.0000 Uiso R . . .
H273 H -0.2236 0.5087 0.6894 0.0489 1.0000 Uiso R . . .
H281 H -0.4011 0.7356 0.7748 0.0255 1.0000 Uiso R . . .
H291 H -0.5434 0.8533 0.7485 0.0377 1.0000 Uiso R . . .
H292 H -0.4469 0.8794 0.7234 0.0379 1.0000 Uiso R . . .
H293 H -0.5111 0.8373 0.6977 0.0378 1.0000 Uiso R . . .
H301 H -0.5450 0.6924 0.7542 0.0459 1.0000 Uiso R . . .
H302 H -0.4416 0.6086 0.7580 0.0458 1.0000 Uiso R . . .
H303 H -0.4783 0.6596 0.7103 0.0462 1.0000 Uiso R . . .
H331 H 0.1943 0.7164 0.7216 0.0437 1.0000 Uiso R . . .
H332 H 0.1871 0.8212 0.7074 0.0437 1.0000 Uiso R . . .
H333 H 0.0861 0.7927 0.7155 0.0433 1.0000 Uiso R . . .
H341 H 0.3199 0.6937 0.6576 0.0268 1.0000 Uiso R . . .
H361 H 0.3913 0.5923 0.5603 0.0486 1.0000 Uiso R . . .
H362 H 0.4236 0.6809 0.5545 0.0478 1.0000 Uiso R . . .
H363 H 0.4366 0.6164 0.6013 0.0485 1.0000 Uiso R . . .
H371 H 0.2153 0.7211 0.5334 0.0269 1.0000 Uiso R . . .
H391 H 0.0469 0.8012 0.5163 0.0452 1.0000 Uiso R . . .
H392 H -0.0262 0.8674 0.5492 0.0453 1.0000 Uiso R . . .
H393 H -0.0227 0.7634 0.5540 0.0451 1.0000 Uiso R . . .
H401 H -0.0444 0.9133 0.7284 0.0283 1.0000 Uiso R . . .
H411 H 0.0430 1.0191 0.7345 0.0567 1.0000 Uiso R . . .
H412 H 0.0149 1.0678 0.6855 0.0568 1.0000 Uiso R . . .
H413 H 0.0931 0.9676 0.6922 0.0563 1.0000 Uiso R . . .
H421 H -0.1428 1.0470 0.7581 0.0551 1.0000 Uiso R . . .
H422 H -0.1757 1.0973 0.7089 0.0546 1.0000 Uiso R . . .
H423 H -0.2143 1.0137 0.7311 0.0548 1.0000 Uiso R . . .
H431 H -0.0962 1.0124 0.5799 0.0269 1.0000 Uiso R . . .
H441 H 0.0465 1.0594 0.5619 0.0529 1.0000 Uiso R . . .
H442 H 0.0719 1.0441 0.6126 0.0527 1.0000 Uiso R . . .
H443 H 0.0853 0.9578 0.5879 0.0526 1.0000 Uiso R . . .
H451 H -0.1321 1.1693 0.5833 0.0456 1.0000 Uiso R . . .
H452 H -0.1039 1.1479 0.6348 0.0456 1.0000 Uiso R . . .
H453 H -0.2049 1.1330 0.6213 0.0460 1.0000 Uiso R . . .
H481 H 0.1003 0.6069 0.6200 0.0269 1.0000 Uiso R . . .
H491 H 0.2575 0.5061 0.5937 0.0376 1.0000 Uiso R . . .
H501 H 0.2607 0.3876 0.5540 0.0466 1.0000 Uiso R . . .
H511 H 0.1069 0.3653 0.5400 0.0459 1.0000 Uiso R . . .
H541 H -0.0909 0.3732 0.5310 0.0529 1.0000 Uiso R . . .
H551 H -0.2678 0.4052 0.5351 0.0558 1.0000 Uiso R . . .
H561 H -0.3776 0.5241 0.5722 0.0392 1.0000 Uiso R . . .
H571 H -0.3104 0.6125 0.6093 0.0302 1.0000 Uiso R . . .
H591 H 0.7823 0.1803 1.0736 0.1110 1.0000 Uiso R . . .
H592 H 0.8260 0.2648 1.0606 0.1112 1.0000 Uiso R . . .
H593 H 0.8422 0.1931 1.0263 0.1113 1.0000 Uiso R . . .
H601 H 0.6473 0.3138 1.0523 0.1314 1.0000 Uiso R . . .
H602 H 0.6634 0.2458 1.0159 0.1312 1.0000 Uiso R . . .
H611 H 0.5568 0.4343 0.9861 0.1322 1.0000 Uiso R . . .
H612 H 0.6035 0.3733 0.9470 0.1321 1.0000 Uiso R . . .
H621 H 0.5685 0.5241 0.9145 0.1152 1.0000 Uiso R . . .
H622 H 0.6250 0.5455 0.9528 0.1151 1.0000 Uiso R . . .
H623 H 0.6903 0.4841 0.9162 0.1152 1.0000 Uiso R . . .
H1031 H 0.2684 0.5132 0.6921 0.0436 1.0000 Uiso R . . .
H1032 H 0.2200 0.4554 0.7311 0.0432 1.0000 Uiso R . . .
H1033 H 0.2251 0.4380 0.6803 0.0439 1.0000 Uiso R . . .
H1041 H 0.4465 0.4560 0.6717 0.0278 1.0000 Uiso R . . .
H1061 H 0.7019 0.3365 0.6936 0.0554 1.0000 Uiso R . . .
H1062 H 0.6337 0.4184 0.6611 0.0559 1.0000 Uiso R . . .
H1063 H 0.6740 0.3195 0.6468 0.0561 1.0000 Uiso R . . .
H1071 H 0.6262 0.2051 0.7266 0.0261 1.0000 Uiso R . . .
H1091 H 0.5642 0.0999 0.7719 0.0314 1.0000 Uiso R . . .
H1092 H 0.4753 0.1463 0.8057 0.0311 1.0000 Uiso R . . .
H1093 H 0.4511 0.1014 0.7673 0.0306 1.0000 Uiso R . . .
H1101 H 0.1639 0.3211 0.6727 0.0191 1.0000 Uiso R . . .
H1111 H -0.0005 0.4126 0.6943 0.0355 1.0000 Uiso R . . .
H1112 H 0.0794 0.4101 0.7298 0.0345 1.0000 Uiso R . . .
H1113 H 0.0056 0.3506 0.7414 0.0350 1.0000 Uiso R . . .
H1121 H 0.0195 0.2886 0.6531 0.0360 1.0000 Uiso R . . .
H1122 H 0.0289 0.2154 0.6977 0.0362 1.0000 Uiso R . . .
H1123 H 0.1144 0.1961 0.6575 0.0361 1.0000 Uiso R . . .
H1131 H 0.3816 0.1216 0.7089 0.0229 1.0000 Uiso R . . .
H1141 H 0.3860 0.1511 0.6317 0.0425 1.0000 Uiso R . . .
H1142 H 0.3414 0.2478 0.6500 0.0429 1.0000 Uiso R . . .
H1143 H 0.2653 0.2061 0.6309 0.0424 1.0000 Uiso R . . .
H1151 H 0.3510 0.0112 0.6748 0.0382 1.0000 Uiso R . . .
H1152 H 0.2946 0.0137 0.7236 0.0388 1.0000 Uiso R . . .
H1153 H 0.2299 0.0590 0.6801 0.0388 1.0000 Uiso R . . .
H1181 H 0.0762 0.2615 1.0002 0.0453 1.0000 Uiso R . . .
H1182 H 0.1083 0.2068 0.9578 0.0450 1.0000 Uiso R . . .
H1183 H -0.0040 0.2304 0.9796 0.0447 1.0000 Uiso R . . .
H1191 H -0.0536 0.4165 0.9919 0.0247 1.0000 Uiso R . . .
H1211 H -0.1269 0.6480 0.9438 0.0549 1.0000 Uiso R . . .
H1212 H -0.1384 0.5829 0.9887 0.0555 1.0000 Uiso R . . .
H1213 H -0.2160 0.6053 0.9502 0.0548 1.0000 Uiso R . . .
H1221 H -0.0709 0.5767 0.8715 0.0251 1.0000 Uiso R . . .
H1241 H -0.0172 0.4952 0.8014 0.0296 1.0000 Uiso R . . .
H1242 H 0.0914 0.4920 0.8126 0.0295 1.0000 Uiso R . . .
H1243 H 0.0706 0.4018 0.8053 0.0298 1.0000 Uiso R . . .
H1251 H -0.0217 0.1556 0.9219 0.0246 1.0000 Uiso R . . .
H1261 H 0.1038 0.0224 0.9480 0.0362 1.0000 Uiso R . . .
H1262 H 0.1658 0.0867 0.9232 0.0353 1.0000 Uiso R . . .
H1263 H 0.1545 0.0081 0.8991 0.0356 1.0000 Uiso R . . .
H1271 H -0.0474 0.0148 0.9081 0.0445 1.0000 Uiso R . . .
H1272 H -0.1075 0.1026 0.8742 0.0443 1.0000 Uiso R . . .
H1273 H -0.0033 0.0332 0.8578 0.0448 1.0000 Uiso R . . .
H1281 H -0.0709 0.3390 0.8173 0.0228 1.0000 Uiso R . . .
H1291 H -0.2229 0.3574 0.8604 0.0425 1.0000 Uiso R . . .
H1292 H -0.1341 0.3368 0.8932 0.0427 1.0000 Uiso R . . .
H1293 H -0.1808 0.2575 0.8875 0.0422 1.0000 Uiso R . . .
H1301 H -0.1933 0.2918 0.7877 0.0375 1.0000 Uiso R . . .
H1302 H -0.1437 0.1893 0.8108 0.0378 1.0000 Uiso R . . .
H1303 H -0.0825 0.2332 0.7715 0.0378 1.0000 Uiso R . . .
H1331 H 0.3121 0.1547 0.9877 0.0538 1.0000 Uiso R . . .
H1332 H 0.2736 0.2470 0.9537 0.0540 1.0000 Uiso R . . .
H1333 H 0.2908 0.1503 0.9376 0.0540 1.0000 Uiso R . . .
H1341 H 0.4851 0.1016 1.0018 0.0427 1.0000 Uiso R . . .
H1361 H 0.7407 0.0615 0.9905 0.0636 0.40(4) Uiso R P 1 1
H1362 H 0.6556 0.0971 1.0281 0.0636 0.40(4) Uiso R P 1 1
H1363 H 0.6670 0.0047 1.0100 0.0636 0.40(4) Uiso R P 1 1
H1364 H 0.7660 0.0578 0.9735 0.0636 0.60(4) Uiso R P 1 2
H1365 H 0.6927 0.0844 1.0161 0.0636 0.60(4) Uiso R P 1 2
H1366 H 0.7035 -0.0067 0.9968 0.0636 0.60(4) Uiso R P 1 2
H1371 H 0.7025 0.1418 0.9088 0.0379 1.0000 Uiso R . . .
H1391 H 0.6342 0.2746 0.8414 0.0435 1.0000 Uiso R . . .
H1392 H 0.5431 0.2613 0.8185 0.0431 1.0000 Uiso R . . .
H1393 H 0.6460 0.1795 0.8255 0.0439 1.0000 Uiso R . . .
H1401 H 0.2177 0.3960 0.9243 0.0310 1.0000 Uiso R . . .
H1411 H 0.3159 0.4287 0.9733 0.0591 1.0000 Uiso R . . .
H1412 H 0.3942 0.4486 0.9338 0.0586 1.0000 Uiso R . . .
H1413 H 0.3918 0.3469 0.9491 0.0592 1.0000 Uiso R . . .
H1421 H 0.1708 0.5531 0.9280 0.0606 1.0000 Uiso R . . .
H1422 H 0.2525 0.5667 0.8880 0.0607 1.0000 Uiso R . . .
H1423 H 0.1547 0.5419 0.8782 0.0612 1.0000 Uiso R . . .
H1431 H 0.4309 0.3983 0.7987 0.0286 1.0000 Uiso R . . .
H1441 H 0.5289 0.4700 0.8250 0.0578 1.0000 Uiso R . . .
H1442 H 0.4456 0.5074 0.8635 0.0575 1.0000 Uiso R . . .
H1443 H 0.5108 0.4020 0.8677 0.0576 1.0000 Uiso R . . .
H1451 H 0.3731 0.5477 0.7699 0.0570 1.0000 Uiso R . . .
H1452 H 0.3055 0.5760 0.8143 0.0571 1.0000 Uiso R . . .
H1453 H 0.2730 0.5193 0.7832 0.0567 1.0000 Uiso R . . .
H1481 H 0.4934 0.0416 0.8836 0.0270 1.0000 Uiso R . . .
H1491 H 0.6345 -0.0699 0.9174 0.0326 1.0000 Uiso R . . .
H1501 H 0.6589 -0.2261 0.9193 0.0389 1.0000 Uiso R . . .
H1511 H 0.5412 -0.2758 0.8871 0.0371 1.0000 Uiso R . . .
H1541 H 0.3785 -0.2918 0.8452 0.0329 1.0000 Uiso R . . .
H1551 H 0.2258 -0.2670 0.8100 0.0359 1.0000 Uiso R . . .
H1561 H 0.1182 -0.1188 0.7865 0.0318 1.0000 Uiso R . . .
H1571 H 0.1624 0.0107 0.7970 0.0263 1.0000 Uiso R . . .

loop_
_atom_site_aniso_label
_atom_site_aniso_U_11
_atom_site_aniso_U_22
_atom_site_aniso_U_33
_atom_site_aniso_U_23
_atom_site_aniso_U_13
_atom_site_aniso_U_12
Zr1 0.01255(14) 0.01550(15) 0.01577(15) -0.00439(12) 0.00146(11) -0.00487(12)
Zr101 0.01249(14) 0.01312(15) 0.01622(15) -0.00303(12) -0.00030(11) -0.00490(12)
Co1 0.0138(2) 0.0177(2) 0.0213(2) -0.00486(18) 0.00095(17) -0.00522(18)
Co101 0.0134(2) 0.0152(2) 0.0187(2) -0.00378(17) -0.00058(16) -0.00507(17)
P1 0.0141(4) 0.0186(4) 0.0175(4) -0.0063(3) -0.0003(3) -0.0053(3)
P2 0.0146(4) 0.0167(4) 0.0218(4) -0.0008(3) 0.0013(3) -0.0053(3)
P3 0.0150(4) 0.0182(4) 0.0222(4) -0.0053(3) 0.0008(3) -0.0071(3)
P101 0.0139(4) 0.0161(4) 0.0180(4) -0.0049(3) -0.0002(3) -0.0043(3)
P102 0.0138(4) 0.0161(4) 0.0201(4) -0.0028(3) 0.0002(3) -0.0064(3)
P103 0.0193(4) 0.0170(4) 0.0258(5) -0.0058(4) -0.0038(3) -0.0071(3)
O1 0.165(6) 0.223(7) 0.109(4) -0.048(5) -0.012(4) -0.073(5)
N1 0.0169(13) 0.0169(13) 0.0163(13) -0.0053(11) 0.0013(10) -0.0069(11)
N2 0.0185(13) 0.0185(14) 0.0169(13) -0.0035(11) -0.0003(11) -0.0057(11)
N3 0.0130(12) 0.0193(14) 0.0177(13) -0.0063(11) 0.0021(10) -0.0058(11)
N4 0.0174(13) 0.0168(13) 0.0182(14) -0.0035(11) 0.0009(11) -0.0044(11)
N101 0.0147(12) 0.0158(13) 0.0187(13) -0.0032(11) -0.0006(10) -0.0059(11)
N102 0.0164(13) 0.0138(13) 0.0186(13) -0.0052(11) 0.0027(10) -0.0061(11)
N103 0.0158(12) 0.0180(13) 0.0177(13) -0.0014(11) -0.0023(10) -0.0084(11)
N104 0.0154(12) 0.0185(14) 0.0170(13) -0.0018(11) 0.0019(10) -0.0070(11)
C1 0.0145(14) 0.0169(16) 0.0177(16) -0.0027(13) -0.0007(12) -0.0050(13)
C2 0.0118(14) 0.0190(16) 0.0226(16) -0.0039(13) -0.0029(12) -0.0067(13)
C3 0.0225(16) 0.0191(16) 0.0185(16) -0.0059(13) 0.0022(13) -0.0060(14)
C4 0.0177(15) 0.0206(17) 0.0247(17) -0.0064(14) -0.0004(13) -0.0069(14)
C5 0.0217(16) 0.0201(17) 0.0279(18) -0.0028(14) -0.0042(14) -0.0092(14)
C6 0.035(2) 0.0218(18) 0.042(2) 0.0023(16) -0.0106(17) -0.0128(16)
C7 0.0205(16) 0.0267(18) 0.0217(17) 0.0056(14) -0.0034(13) -0.0139(15)
C8 0.0172(15) 0.0238(17) 0.0186(16) -0.0031(13) -0.0013(12) -0.0098(14)
C9 0.0259(18) 0.0281(19) 0.0249(18) -0.0034(15) 0.0044(14) -0.0106(15)
C10 0.0154(15) 0.0194(16) 0.0198(16) -0.0064(13) -0.0007(12) -0.0026(13)
C11 0.0181(16) 0.0281(19) 0.0262(18) -0.0068(15) -0.0052(14) -0.0030(15)
C12 0.0159(16) 0.0285(19) 0.0321(19) -0.0074(16) -0.0010(14) -0.0075(15)
C13 0.0209(16) 0.0230(17) 0.0202(17) -0.0066(14) -0.0005(13) -0.0057(14)
C14 0.0255(17) 0.0281(19) 0.0207(17) -0.0111(15) 0.0018(14) -0.0018(15)
C15 0.0280(19) 0.037(2) 0.0276(19) -0.0139(16) -0.0034(15) -0.0090(17)
C16 0.0190(15) 0.0180(16) 0.0175(16) -0.0016(13) 0.0013(12) -0.0065(13)
C17 0.0194(16) 0.0166(16) 0.0218(17) -0.0032(13) 0.0034(13) -0.0082(13)
C18 0.0176(16) 0.0227(17) 0.0255(18) -0.0033(14) 0.0009(13) -0.0048(14)
C19 0.0182(16) 0.0233(18) 0.0288(19) -0.0013(15) -0.0021(14) -0.0064(14)
C20 0.0285(18) 0.0273(19) 0.0236(18) -0.0019(15) -0.0047(14) -0.0140(16)
C21 0.037(2) 0.043(2) 0.032(2) -0.0089(18) -0.0082(17) -0.0130(19)
C22 0.0305(18) 0.0234(18) 0.0185(17) -0.0058(14) 0.0037(14) -0.0097(15)
C23 0.0200(16) 0.0203(17) 0.0200(17) -0.0030(13) 0.0025(13) -0.0048(14)
C24 0.0283(18) 0.0285(19) 0.0170(17) -0.0056(14) 0.0009(14) -0.0005(15)
C25 0.0169(16) 0.0189(17) 0.039(2) 0.0040(15) -0.0031(15) -0.0026(14)
C26 0.037(2) 0.036(2) 0.036(2) 0.0144(18) -0.0116(17) -0.0156(18)
C27 0.0288(19) 0.0185(18) 0.050(2) 0.0023(17) -0.0018(17) -0.0041(16)
C28 0.0180(16) 0.0261(18) 0.0207(17) 0.0033(14) -0.0002(13) -0.0060(14)
C29 0.0225(17) 0.0275(19) 0.0225(18) 0.0024(15) 0.0018(14) -0.0038(15)
C30 0.0182(17) 0.032(2) 0.037(2) -0.0005(17) 0.0066(15) -0.0094(16)
C31 0.0160(15) 0.0157(16) 0.0254(17) -0.0029(13) 0.0035(13) -0.0046(13)
C32 0.0148(15) 0.0194(17) 0.0266(18) -0.0029(14) -0.0008(13) -0.0068(13)
C33 0.0238(17) 0.031(2) 0.0262(18) -0.0066(15) -0.0031(14) -0.0090(16)
C34 0.0152(15) 0.0247(18) 0.0325(19) -0.0021(15) -0.0023(14) -0.0068(14)
C35 0.0193(16) 0.0203(18) 0.040(2) -0.0032(16) 0.0064(15) -0.0077(14)
C36 0.0240(18) 0.033(2) 0.045(2) -0.0049(18) 0.0112(17) -0.0056(17)
C37 0.0252(17) 0.0245(18) 0.0277(19) -0.0060(15) 0.0111(14) -0.0117(15)
C38 0.0187(16) 0.0194(16) 0.0236(17) -0.0018(14) 0.0033(13) -0.0076(14)
C39 0.0210(17) 0.045(2) 0.0239(18) -0.0091(17) 0.0010(14) -0.0072(17)
C40 0.0282(18) 0.0209(17) 0.0284(19) -0.0087(15) -0.0038(15) -0.0080(15)
C41 0.041(2) 0.030(2) 0.052(3) -0.0032(19) -0.0160(19) -0.0164(18)
C42 0.043(2) 0.032(2) 0.035(2) -0.0156(18) 0.0035(18) -0.0049(18)
C43 0.0225(17) 0.0207(17) 0.0301(19) -0.0047(15) -0.0004(14) -0.0073(14)
C44 0.0288(19) 0.029(2) 0.049(2) -0.0005(18) 0.0066(17) -0.0136(17)
C45 0.0243(18) 0.0249(19) 0.045(2) -0.0010(17) -0.0053(16) -0.0086(16)
C46 0.0211(16) 0.0185(16) 0.0172(16) -0.0016(13) 0.0002(13) -0.0059(14)
C47 0.0179(16) 0.0201(17) 0.0211(17) -0.0052(14) 0.0047(13) -0.0034(14)
C48 0.0256(17) 0.0187(17) 0.0250(18) -0.0057(14) 0.0031(14) -0.0040(14)
C49 0.0187(17) 0.031(2) 0.039(2) -0.0058(17) 0.0036(15) -0.0043(15)
C50 0.028(2) 0.031(2) 0.055(3) -0.019(2) 0.0175(18) -0.0019(17)
C51 0.034(2) 0.035(2) 0.057(3) -0.029(2) 0.0168(19) -0.0106(18)
C52 0.0264(18) 0.0224(18) 0.035(2) -0.0135(16) 0.0052(15) -0.0076(15)
C53 0.0281(18) 0.0228(18) 0.035(2) -0.0135(16) 0.0105(16) -0.0089(15)
C54 0.044(2) 0.045(2) 0.065(3) -0.042(2) 0.020(2) -0.025(2)
C55 0.044(2) 0.059(3) 0.064(3) -0.040(2) 0.010(2) -0.035(2)
C56 0.0293(19) 0.037(2) 0.045(2) -0.0106(18) 0.0015(17) -0.0193(18)
C57 0.0264(18) 0.0225(18) 0.0306(19) -0.0079(15) 0.0012(15) -0.0081(15)
C58 0.0250(17) 0.0169(16) 0.0229(17) -0.0036(13) 0.0024(14) -0.0090(14)
C59 0.089(4) 0.067(4) 0.061(3) -0.015(3) 0.009(3) -0.036(3)
C60 0.121(6) 0.068(4) 0.132(6) 0.008(4) 0.025(5) -0.045(4)
C61 0.057(4) 0.089(5) 0.185(8) -0.027(5) -0.056(5) -0.003(4)
C62 0.077(4) 0.083(4) 0.080(4) -0.034(4) -0.020(3) -0.022(3)
C101 0.0165(15) 0.0208(16) 0.0177(16) -0.0060(13) 0.0029(12) -0.0084(13)
C102 0.0288(18) 0.0206(17) 0.0193(17) -0.0038(13) -0.0012(14) -0.0130(15)
C103 0.036(2) 0.0184(17) 0.036(2) 0.0046(15) -0.0080(16) -0.0105(16)
C104 0.0349(19) 0.0229(18) 0.0220(18) -0.0002(14) -0.0004(15) -0.0170(16)
C105 0.0300(18) 0.0285(19) 0.0212(17) -0.0058(15) 0.0035(14) -0.0177(16)
C106 0.037(2) 0.052(3) 0.039(2) -0.0092(19) 0.0117(18) -0.034(2)
C107 0.0205(16) 0.0271(18) 0.0234(18) -0.0097(15) 0.0035(13) -0.0086(15)
C108 0.0203(16) 0.0181(16) 0.0168(16) -0.0043(13) -0.0004(12) -0.0076(13)
C109 0.0161(15) 0.0218(17) 0.0227(17) -0.0021(14) -0.0001(13) -0.0053(13)
C110 0.0211(16) 0.0184(16) 0.0185(16) -0.0018(13) -0.0018(13) -0.0091(14)
C111 0.0202(16) 0.0235(18) 0.0253(18) -0.0006(14) -0.0022(14) -0.0032(14)
C112 0.0232(17) 0.0274(19) 0.0262(18) -0.0066(15) -0.0041(14) -0.0056(15)
C113 0.0160(15) 0.0245(17) 0.0227(17) -0.0072(14) -0.0006(13) -0.0055(14)
C114 0.0314(19) 0.032(2) 0.0244(18) -0.0095(16) 0.0072(15) -0.0123(17)
C115 0.0257(18) 0.0261(19) 0.0309(19) -0.0154(16) 0.0050(15) -0.0057(15)
C116 0.0121(14) 0.0196(16) 0.0224(17) -0.0074(13) 0.0004(12) -0.0064(13)
C117 0.0170(15) 0.0233(17) 0.0238(17) -0.0072(14) 0.0039(13) -0.0109(14)
C118 0.0328(19) 0.033(2) 0.0228(18) -0.0062(16) 0.0055(15) -0.0138(17)
C119 0.0193(16) 0.0310(19) 0.0200(17) -0.0104(15) 0.0035(13) -0.0096(15)
C120 0.0170(16) 0.0246(18) 0.0327(19) -0.0124(15) -0.0017(14) -0.0061(14)
C121 0.0281(19) 0.031(2) 0.046(2) -0.0208(18) 0.0069(17) -0.0047(17)
C122 0.0176(16) 0.0198(17) 0.0291(18) -0.0048(14) -0.0036(14) -0.0059(14)
C123 0.0177(15) 0.0230(17) 0.0228(17) -0.0077(14) -0.0013(13) -0.0081(14)
C124 0.0230(17) 0.0175(16) 0.0260(18) -0.0051(14) -0.0022(14) -0.0044(14)
C125 0.0182(16) 0.0204(17) 0.0245(17) -0.0016(14) 0.0041(13) -0.0082(14)
C126 0.0247(17) 0.0214(17) 0.0213(17) -0.0007(14) 0.0001(14) -0.0041(14)
C127 0.0246(18) 0.0249(19) 0.040(2) 0.0019(16) 0.0004(16) -0.0142(16)
C128 0.0146(15) 0.0192(16) 0.0271(18) -0.0052(14) -0.0021(13) -0.0043(13)
C129 0.0154(16) 0.0285(19) 0.038(2) -0.0082(16) 0.0020(14) -0.0051(15)
C130 0.0154(16) 0.031(2) 0.0319(19) -0.0045(16) -0.0013(14) -0.0064(15)
C131 0.0222(16) 0.0191(16) 0.0202(16) -0.0030(13) -0.0063(13) -0.0086(14)
C132 0.038(2) 0.0302(19) 0.0178(17) 0.0018(15) -0.0052(15) -0.0184(17)
C133 0.044(2) 0.052(3) 0.027(2) 0.0052(18) 0.0033(17) -0.030(2)
C134 0.062(3) 0.034(2) 0.0230(19) 0.0068(16) -0.0172(18) -0.025(2)
C135 0.047(2) 0.033(2) 0.042(2) 0.0085(18) -0.028(2) -0.0142(19)
C137 0.0220(18) 0.035(2) 0.044(2) -0.0030(18) -0.0157(16) -0.0101(16)
C138 0.0215(16) 0.0218(17) 0.0260(18) -0.0029(14) -0.0075(14) -0.0079(14)
C139 0.0199(17) 0.040(2) 0.033(2) -0.0088(17) 0.0000(15) -0.0120(16)
C140 0.0249(18) 0.035(2) 0.037(2) -0.0180(17) 0.0026(15) -0.0149(16)
C141 0.042(2) 0.052(3) 0.032(2) -0.0228(19) -0.0034(18) -0.020(2)
C142 0.033(2) 0.038(2) 0.059(3) -0.025(2) -0.0051(19) -0.0103(19)
C143 0.0322(19) 0.0229(18) 0.0280(19) -0.0007(15) -0.0072(15) -0.0151(16)
C144 0.040(2) 0.044(2) 0.041(2) -0.0012(19) -0.0095(18) -0.030(2)
C145 0.052(3) 0.025(2) 0.044(2) 0.0032(18) -0.013(2) -0.0144(19)
C146 0.0165(15) 0.0155(15) 0.0182(16) -0.0033(13) 0.0020(12) -0.0026(13)
C147 0.0158(15) 0.0192(16) 0.0176(16) 0.0013(13) 0.0030(12) -0.0024(13)
C148 0.0224(17) 0.0223(18) 0.0223(17) 0.0005(14) 0.0000(14) -0.0027(14)
C149 0.0199(17) 0.037(2) 0.0264(19) -0.0008(16) -0.0045(14) -0.0040(16)
C150 0.0259(18) 0.029(2) 0.032(2) 0.0062(16) -0.0070(16) 0.0015(16)
C151 0.0308(19) 0.0194(18) 0.035(2) 0.0025(16) 0.0003(16) 0.0022(16)
C152 0.0203(16) 0.0179(17) 0.0237(17) 0.0016(14) 0.0039(13) -0.0016(14)
C153 0.0243(17) 0.0157(16) 0.0202(17) -0.0031(13) 0.0070(13) -0.0034(14)
C154 0.037(2) 0.0148(17) 0.030(2) -0.0046(15) 0.0029(16) -0.0025(15)
C155 0.041(2) 0.0194(18) 0.040(2) -0.0095(16) 0.0001(18) -0.0130(17)
C156 0.0323(19) 0.0257(19) 0.0298(19) -0.0070(15) -0.0019(15) -0.0122(16)
C157 0.0253(17) 0.0175(16) 0.0232(17) -0.0044(14) 0.0023(14) -0.0062(14)
C158 0.0222(16) 0.0125(15) 0.0184(16) -0.0006(13) 0.0043(13) -0.0042(13)

loop_
_atom_type_symbol
_atom_type_scat_dispersion_real
_atom_type_scat_dispersion_imag
_atom_type_scat_Cromer_Mann_a1
_atom_type_scat_Cromer_Mann_b1
_atom_type_scat_Cromer_Mann_a2
_atom_type_scat_Cromer_Mann_b2
_atom_type_scat_Cromer_Mann_a3
_atom_type_scat_Cromer_Mann_b3
_atom_type_scat_Cromer_Mann_a4
_atom_type_scat_Cromer_Mann_b4
_atom_type_scat_Cromer_Mann_c
_atom_type_scat_source
C 0.0033 0.0016 2.3100 20.8439 1.0200 10.2075 1.5886 0.5687 0.8650 51.6512 0.2156 'International Tables Vol C 4.2.6.8 and 6.1.1.4'
H 0.0000 0.0000 0.4930 10.5109 0.3229 26.1257 0.1402 3.1424 0.0408 57.7998 0.0030 'International Tables Vol C 4.2.6.8 and 6.1.1.4'
N 0.0061 0.0033 12.2126 0.0057 3.1322 9.8933 2.0125 28.9975 1.1663 0.5826 -11.5290 'International Tables Vol C 4.2.6.8 and 6.1.1.4'
P 0.1023 0.0942 6.4345 1.9067 4.1791 27.1570 1.7800 0.5260 1.4908 68.1645 1.1149 'International Tables Vol C 4.2.6.8 and 6.1.1.4'
Co 0.3494 0.9721 12.2841 4.2791 7.3409 0.2784 4.0034 13.5359 2.3488 71.1692 1.0118 'International Tables Vol C 4.2.6.8 and 6.1.1.4'
Zr -2.9673 0.5597 17.8765 1.2762 10.9480 11.9160 5.4173 0.1176 3.6572 87.6627 2.0693 'International Tables Vol C 4.2.6.8 and 6.1.1.4'
O 0.0106 0.0060 3.0485 13.2771 2.2868 5.7011 1.5463 0.3239 0.8670 32.9089 0.2508 'International Tables Vol C 4.2.6.8 and 6.1.1.4'

loop_
_geom_angle_atom_site_label_1
_geom_angle_atom_site_label_2
_geom_angle_atom_site_label_3
_geom_angle
_geom_angle_publ_flag
Co1 Zr1 P1 45.662(19) yes
Co1 Zr1 P2 45.58(2) yes
P1 Zr1 P2 81.77(2) yes
Co1 Zr1 P3 167.79(2) yes
P1 Zr1 P3 123.59(3) yes
P2 Zr1 P3 135.62(3) yes
Co1 Zr1 N1 80.13(7) yes
P1 Zr1 N1 34.57(7) yes
P2 Zr1 N1 109.17(7) yes
P3 Zr1 N1 89.04(7) yes
Co1 Zr1 N2 80.05(7) yes
P1 Zr1 N2 109.73(7) yes
P2 Zr1 N2 34.51(7) yes
P3 Zr1 N2 101.77(7) yes
N1 Zr1 N2 124.18(9) yes
Co1 Zr1 N3 151.93(7) yes
P1 Zr1 N3 139.93(7) yes
P2 Zr1 N3 137.65(7) yes
P3 Zr1 N3 38.85(7) yes
N1 Zr1 N3 112.19(9) yes
Co1 Zr1 N4 47.40(7) yes
P1 Zr1 N4 77.46(7) yes
P2 Zr1 N4 72.01(7) yes
P3 Zr1 N4 142.79(7) yes
N1 Zr1 N4 105.65(9) yes
N2 Zr1 N3 109.58(9) yes
N2 Zr1 N4 97.74(9) yes
N3 Zr1 N4 104.56(9) yes
Co101 Zr101 P101 45.502(19) yes
Co101 Zr101 P102 45.170(19) yes
P101 Zr101 P102 81.73(2) yes
Co101 Zr101 P103 168.41(2) yes
P101 Zr101 P103 129.24(3) yes
P102 Zr101 P103 129.25(3) yes
Co101 Zr101 N101 79.31(6) yes
P101 Zr101 N101 33.90(7) yes
P102 Zr101 N101 112.10(7) yes
P103 Zr101 N101 96.69(7) yes
Co101 Zr101 N102 79.22(6) yes
P101 Zr101 N102 110.12(7) yes
P102 Zr101 N102 34.06(6) yes
P103 Zr101 N102 95.70(7) yes
N101 Zr101 N102 130.86(9) yes
Co101 Zr101 N103 152.88(7) yes
P101 Zr101 N103 138.78(7) yes
P102 Zr101 N103 138.88(7) yes
P103 Zr101 N103 38.71(7) yes
N101 Zr101 N103 108.74(9) yes
Co101 Zr101 N104 47.41(7) yes
P101 Zr101 N104 74.29(7) yes
P102 Zr101 N104 74.33(7) yes
P103 Zr101 N104 144.18(7) yes
N101 Zr101 N104 96.98(9) yes
N102 Zr101 N103 110.43(9) yes
N102 Zr101 N104 99.98(9) yes
N103 Zr101 N104 105.47(9) yes
Zr1 Co1 P1 78.30(3) yes
Zr1 Co1 P2 78.38(3) yes
P1 Co1 P2 127.50(4) yes
Zr1 Co1 N4 56.33(8) yes
P1 Co1 N4 106.48(8) yes
P2 Co1 N4 98.29(8) yes
Zr1 Co1 H1 130.7(13) no
P1 Co1 H1 81.9(13) no
P2 Co1 H1 78.9(13) no
N4 Co1 H1 170.8(13) no
Zr1 Co1 H571 149.7 no
P1 Co1 H571 105.9 no
P2 Co1 H571 117.5 no
N4 Co1 H571 94.5 no
H1 Co1 H571 79.3 no
Zr101 Co101 P101 78.75(3) yes
Zr101 Co101 P102 78.96(3) yes
P101 Co101 P102 129.01(4) yes
Zr101 Co101 N104 55.22(8) yes
P101 Co101 N104 101.59(8) yes
P102 Co101 N104 102.15(8) yes
Zr101 Co101 H2 130.0(16) no
P101 Co101 H2 78.8(15) no
P102 Co101 H2 81.6(15) no
N104 Co101 H2 174.5(16) no
Zr101 Co101 H1571 146.3 no
P101 Co101 H1571 116.1 no
P102 Co101 H1571 107.8 no
N104 Co101 H1571 91.3 no
H2 Co101 H1571 83.6 no
Zr1 P1 Co1 56.04(2) yes
Zr1 P1 N1 46.35(8) yes
Co1 P1 N1 102.24(9) yes
Zr1 P1 C10 129.61(10) yes
Co1 P1 C10 118.10(10) yes
N1 P1 C10 106.83(13) yes
Zr1 P1 C13 123.46(10) yes
Co1 P1 C13 117.76(11) yes
N1 P1 C13 107.34(13) yes
C10 P1 C13 103.75(14) yes
Zr1 P2 Co1 56.04(2) yes
Zr1 P2 N2 45.56(9) yes
Co1 P2 N2 101.53(9) yes
Zr1 P2 C25 123.33(11) yes
Co1 P2 C25 118.56(12) yes
N2 P2 C25 105.86(14) yes
Zr1 P2 C28 132.33(10) yes
Co1 P2 C28 118.18(11) yes
N2 P2 C28 110.91(14) yes
C25 P2 C28 101.38(15) yes
Zr1 P3 N3 54.94(8) yes
Zr1 P3 C40 126.27(11) yes
N3 P3 C40 115.71(14) yes
Zr1 P3 C43 124.72(11) yes
N3 P3 C43 109.25(14) yes
C40 P3 C43 108.59(15) yes
Zr101 P101 Co101 55.75(2) yes
Zr101 P101 N101 45.09(8) yes
Co101 P101 N101 100.71(9) yes
Zr101 P101 C110 126.06(10) yes
Co101 P101 C110 119.46(10) yes
N101 P101 C110 109.10(13) yes
Zr101 P101 C113 129.35(10) yes
Co101 P101 C113 119.73(11) yes
N101 P101 C113 106.39(13) yes
C110 P101 C113 100.74(14) yes
Zr101 P102 Co101 55.87(2) yes
Zr101 P102 N102 45.84(8) yes
Co101 P102 N102 101.68(9) yes
Zr101 P102 C125 125.49(10) yes
Co101 P102 C125 115.96(11) yes
N102 P102 C125 109.12(14) yes
Zr101 P102 C128 128.08(11) yes
Co101 P102 C128 119.68(10) yes
N102 P102 C128 106.34(13) yes
C125 P102 C128 103.46(14) yes
Zr101 P103 N103 54.17(8) yes
Zr101 P103 C140 125.15(12) yes
N103 P103 C140 110.58(15) yes
Zr101 P103 C143 126.48(11) yes
N103 P103 C143 112.82(14) yes
C140 P103 C143 108.23(16) yes
C60 O1 C61 116.0(6) yes
P1 N1 Zr1 99.08(12) yes
P1 N1 C1 123.4(2) yes
Zr1 N1 C1 134.32(19) yes
P2 N2 Zr1 99.93(12) yes
P2 N2 C16 126.9(2) yes
Zr1 N2 C16 128.26(19) yes
Zr1 N3 P3 86.21(10) yes
Zr1 N3 C31 141.4(2) yes
P3 N3 C31 131.0(2) yes
Zr1 N4 Co1 76.27(9) yes
Zr1 N4 C46 164.8(2) yes
Co1 N4 C46 118.5(2) yes
P101 N101 Zr101 101.01(12) yes
P101 N101 C101 124.8(2) yes
Zr101 N101 C101 127.62(19) yes
P102 N102 Zr101 100.10(11) yes
P102 N102 C116 123.40(19) yes
Zr101 N102 C116 132.28(19) yes
P103 N103 Zr101 87.12(10) yes
P103 N103 C131 127.3(2) yes
Zr101 N103 C131 144.2(2) yes
Co101 N104 Zr101 77.37(9) yes
Co101 N104 C146 121.3(2) yes
Zr101 N104 C146 161.3(2) yes
N1 C1 C2 119.5(3) yes
N1 C1 C8 122.4(3) yes
C2 C1 C8 118.1(3) yes
C1 C2 C3 122.6(3) yes
C1 C2 C4 119.7(3) yes
C3 C2 C4 117.6(3) yes
C2 C3 H31 109.4 no
C2 C3 H32 111.6 no
H31 C3 H32 109.5 no
C2 C3 H33 111.2 no
H31 C3 H33 107.0 no
H32 C3 H33 108.0 no
C2 C4 C5 122.8(3) yes
C2 C4 H41 117.3 no
C5 C4 H41 120.0 no
C4 C5 C6 120.6(3) yes
C4 C5 C7 116.6(3) yes
C6 C5 C7 122.7(3) yes
C5 C6 H61 112.2 no
C5 C6 H62 110.1 no
H61 C6 H62 108.9 no
C5 C6 H63 111.3 no
H61 C6 H63 106.8 no
H62 C6 H63 107.4 no
C5 C7 C8 123.0(3) yes
C5 C7 H71 118.9 no
C8 C7 H71 118.2 no
C1 C8 C7 119.4(3) yes
C1 C8 C9 123.3(3) yes
C7 C8 C9 117.2(3) yes
C8 C9 H91 108.8 no
C8 C9 H92 110.8 no
H91 C9 H92 109.3 no
C8 C9 H93 110.0 no
H91 C9 H93 108.8 no
H92 C9 H93 109.1 no
P1 C10 C11 115.5(2) yes
P1 C10 C12 115.7(2) yes
C11 C10 C12 108.2(2) yes
P1 C10 H101 103.1 no
C11 C10 H101 107.8 no
C12 C10 H101 105.7 no
C10 C11 H111 109.4 no
C10 C11 H112 111.3 no
H111 C11 H112 109.4 no
C10 C11 H113 110.1 no
H111 C11 H113 107.6 no
H112 C11 H113 109.1 no
C10 C12 H121 109.1 no
C10 C12 H122 109.0 no
H121 C12 H122 108.8 no
C10 C12 H123 111.0 no
H121 C12 H123 108.3 no
H122 C12 H123 110.6 no
P1 C13 C14 110.4(2) yes
P1 C13 C15 112.7(2) yes
C14 C13 C15 109.4(3) yes
P1 C13 H131 107.6 no
C14 C13 H131 107.6 no
C15 C13 H131 109.0 no
C13 C14 H141 110.0 no
C13 C14 H142 111.5 no
H141 C14 H142 107.0 no
C13 C14 H143 110.2 no
H141 C14 H143 109.1 no
H142 C14 H143 108.9 no
C13 C15 H151 108.8 no
C13 C15 H152 110.9 no
H151 C15 H152 108.7 no
C13 C15 H153 110.3 no
H151 C15 H153 108.5 no
H152 C15 H153 109.5 no
N2 C16 C17 120.2(3) yes
N2 C16 C23 120.8(3) yes
C17 C16 C23 118.8(3) yes
C16 C17 C18 123.1(3) yes
C16 C17 C19 118.9(3) yes
C18 C17 C19 118.0(3) yes
C17 C18 H181 108.3 no
C17 C18 H182 111.6 no
H181 C18 H182 108.5 no
C17 C18 H183 110.7 no
H181 C18 H183 109.3 no
H182 C18 H183 108.4 no
C17 C19 C20 122.9(3) yes
C17 C19 H191 118.4 no
C20 C19 H191 118.7 no
C19 C20 C21 122.2(3) yes
C19 C20 C22 117.3(3) yes
C21 C20 C22 120.6(3) yes
C20 C21 H211 110.9 no
C20 C21 H212 112.4 no
H211 C21 H212 108.3 no
C20 C21 H213 110.5 no
H211 C21 H213 108.4 no
H212 C21 H213 106.1 no
C20 C22 C23 122.5(3) yes
C20 C22 H221 118.1 no
C23 C22 H221 119.4 no
C16 C23 C22 119.6(3) yes
C16 C23 C24 122.2(3) yes
C22 C23 C24 118.1(3) yes
C23 C24 H241 108.4 no
C23 C24 H242 110.0 no
H241 C24 H242 109.9 no
C23 C24 H243 110.1 no
H241 C24 H243 108.7 no
H242 C24 H243 109.7 no
P2 C25 C26 115.6(2) yes
P2 C25 C27 112.4(2) yes
C26 C25 C27 111.9(3) yes
P2 C25 H251 104.7 no
C26 C25 H251 105.4 no
C27 C25 H251 105.7 no
C25 C26 H261 109.9 no
C25 C26 H262 112.2 no
H261 C26 H262 108.8 no
C25 C26 H263 111.1 no
H261 C26 H263 106.4 no
H262 C26 H263 108.2 no
C25 C27 H271 108.7 no
C25 C27 H272 110.8 no
H271 C27 H272 108.0 no
C25 C27 H273 111.0 no
H271 C27 H273 108.8 no
H272 C27 H273 109.4 no
P2 C28 C29 113.8(2) yes
P2 C28 C30 110.8(2) yes
C29 C28 C30 108.2(3) yes
P2 C28 H281 107.6 no
C29 C28 H281 107.7 no
C30 C28 H281 108.6 no
C28 C29 H291 108.5 no
C28 C29 H292 110.2 no
H291 C29 H292 109.7 no
C28 C29 H293 110.1 no
H291 C29 H293 108.7 no
H292 C29 H293 109.6 no
C28 C30 H301 110.8 no
C28 C30 H302 111.3 no
H301 C30 H302 108.2 no
C28 C30 H303 110.6 no
H301 C30 H303 108.6 no
H302 C30 H303 107.2 no
N3 C31 C32 123.5(3) yes
N3 C31 C38 118.2(3) yes
C32 C31 C38 118.2(3) yes
C31 C32 C33 124.6(3) yes
C31 C32 C34 119.5(3) yes
C33 C32 C34 115.9(3) yes
C32 C33 H331 108.8 no
C32 C33 H332 109.0 no
H331 C33 H332 109.4 no
C32 C33 H333 111.1 no
H331 C33 H333 109.2 no
H332 C33 H333 109.4 no
C32 C34 C35 122.5(3) yes
C32 C34 H341 117.6 no
C35 C34 H341 119.9 no
C34 C35 C36 120.8(3) yes
C34 C35 C37 117.4(3) yes
C36 C35 C37 121.8(3) yes
C35 C36 H361 110.6 no
C35 C36 H362 110.9 no
H361 C36 H362 107.2 no
C35 C36 H363 109.3 no
H361 C36 H363 110.1 no
H362 C36 H363 108.7 no
C35 C37 C38 122.1(3) yes
C35 C37 H371 119.8 no
C38 C37 H371 118.1 no
C31 C38 C37 120.2(3) yes
C31 C38 C39 121.4(3) yes
C37 C38 C39 118.3(3) yes
C38 C39 H391 110.6 no
C38 C39 H392 111.5 no
H391 C39 H392 108.5 no
C38 C39 H393 110.1 no
H391 C39 H393 107.7 no
H392 C39 H393 108.4 no
P3 C40 C41 117.0(3) yes
P3 C40 C42 109.5(2) yes
C41 C40 C42 110.1(3) yes
P3 C40 H401 104.9 no
C41 C40 H401 109.7 no
C42 C40 H401 104.9 no
C40 C41 H411 110.4 no
C40 C41 H412 109.9 no
H411 C41 H412 108.0 no
C40 C41 H413 111.2 no
H411 C41 H413 109.2 no
H412 C41 H413 108.1 no
C40 C42 H421 109.8 no
C40 C42 H422 109.5 no
H421 C42 H422 108.7 no
C40 C42 H423 111.6 no
H421 C42 H423 109.3 no
H422 C42 H423 108.0 no
P3 C43 C44 117.5(2) yes
P3 C43 C45 112.8(2) yes
C44 C43 C45 110.0(3) yes
P3 C43 H431 103.4 no
C44 C43 H431 105.7 no
C45 C43 H431 106.5 no
C43 C44 H441 110.3 no
C43 C44 H442 109.7 no
H441 C44 H442 107.8 no
C43 C44 H443 110.3 no
H441 C44 H443 109.3 no
H442 C44 H443 109.4 no
C43 C45 H451 109.9 no
C43 C45 H452 108.9 no
H451 C45 H452 108.6 no
C43 C45 H453 111.0 no
H451 C45 H453 109.4 no
H452 C45 H453 109.1 no
N4 C46 C47 131.6(3) yes
N4 C46 C58 122.7(3) yes
C47 C46 C58 105.5(3) yes
C46 C47 C48 132.0(3) yes
C46 C47 C52 108.2(3) yes
C48 C47 C52 119.8(3) yes
C47 C48 C49 118.9(3) yes
C47 C48 H481 120.1 no
C49 C48 H481 121.0 no
C48 C49 C50 121.0(3) yes
C48 C49 H491 119.5 no
C50 C49 H491 119.4 no
C49 C50 C51 120.8(3) yes
C49 C50 H501 120.3 no
C51 C50 H501 118.9 no
C50 C51 C52 118.8(3) yes
C50 C51 H511 121.8 no
C52 C51 H511 119.4 no
C47 C52 C51 120.7(3) yes
C47 C52 C53 108.7(3) yes
C51 C52 C53 130.6(3) yes
C52 C53 C54 132.4(3) yes
C52 C53 C58 107.5(3) yes
C54 C53 C58 120.1(3) yes
C53 C54 C55 118.5(3) yes
C53 C54 H541 120.7 no
C55 C54 H541 120.8 no
C54 C55 C56 122.2(3) yes
C54 C55 H551 118.7 no
C56 C55 H551 119.1 no
C55 C56 C57 119.7(3) yes
C55 C56 H561 120.2 no
C57 C56 H561 120.1 no
C56 C57 C58 118.9(3) yes
C56 C57 H571 120.0 no
C58 C57 H571 121.0 no
C46 C58 C53 109.9(3) yes
C46 C58 C57 129.4(3) yes
C53 C58 C57 120.5(3) yes
C60 C59 H591 109.2 no
C60 C59 H592 108.7 no
H591 C59 H592 110.5 no
C60 C59 H593 109.4 no
H591 C59 H593 109.7 no
H592 C59 H593 109.4 no
C59 C60 O1 112.3(6) yes
C59 C60 H601 108.4 no
O1 C60 H601 108.3 no
C59 C60 H602 110.3 no
O1 C60 H602 109.8 no
H601 C60 H602 107.6 no
O1 C61 C62 114.9(6) yes
O1 C61 H611 108.5 no
C62 C61 H611 108.8 no
O1 C61 H612 106.8 no
C62 C61 H612 109.0 no
H611 C61 H612 108.7 no
C61 C62 H621 110.1 no
C61 C62 H622 108.6 no
H621 C62 H622 109.1 no
C61 C62 H623 111.2 no
H621 C62 H623 109.8 no
H622 C62 H623 107.9 no
N101 C101 C102 121.3(3) yes
N101 C101 C108 119.7(3) yes
C102 C101 C108 118.9(3) yes
C101 C102 C103 121.0(3) yes
C101 C102 C104 119.3(3) yes
C103 C102 C104 119.8(3) yes
C102 C103 H1031 110.4 no
C102 C103 H1032 108.9 no
H1031 C103 H1032 108.9 no
C102 C103 H1033 110.4 no
H1031 C103 H1033 109.3 no
H1032 C103 H1033 108.9 no
C102 C104 C105 122.8(3) yes
C102 C104 H1041 118.1 no
C105 C104 H1041 119.2 no
C104 C105 C106 122.9(3) yes
C104 C105 C107 117.0(3) yes
C106 C105 C107 120.1(3) yes
C105 C106 H1061 110.5 no
C105 C106 H1062 110.1 no
H1061 C106 H1062 107.9 no
C105 C106 H1063 111.0 no
H1061 C106 H1063 109.4 no
H1062 C106 H1063 107.8 no
C105 C107 C108 123.0(3) yes
C105 C107 H1071 119.4 no
C108 C107 H1071 117.6 no
C101 C108 C107 119.0(3) yes
C101 C108 C109 122.4(3) yes
C107 C108 C109 118.6(3) yes
C108 C109 H1091 109.2 no
C108 C109 H1092 111.4 no
H1091 C109 H1092 107.5 no
C108 C109 H1093 112.5 no
H1091 C109 H1093 109.2 no
H1092 C109 H1093 106.9 no
P101 C110 C111 114.6(2) yes
P101 C110 C112 112.0(2) yes
C111 C110 C112 108.8(3) yes
P101 C110 H1101 106.4 no
C111 C110 H1101 106.8 no
C112 C110 H1101 108.0 no
C110 C111 H1111 108.3 no
C110 C111 H1112 110.4 no
H1111 C111 H1112 111.1 no
C110 C111 H1113 109.5 no
H1111 C111 H1113 108.6 no
H1112 C111 H1113 109.0 no
C110 C112 H1121 109.0 no
C110 C112 H1122 108.0 no
H1121 C112 H1122 109.5 no
C110 C112 H1123 111.4 no
H1121 C112 H1123 109.4 no
H1122 C112 H1123 109.3 no
P101 C113 C114 115.7(2) yes
P101 C113 C115 112.5(2) yes
C114 C113 C115 111.2(3) yes
P101 C113 H1131 105.5 no
C114 C113 H1131 106.0 no
C115 C113 H1131 105.0 no
C113 C114 H1141 108.4 no
C113 C114 H1142 109.9 no
H1141 C114 H1142 108.6 no
C113 C114 H1143 111.2 no
H1141 C114 H1143 109.7 no
H1142 C114 H1143 109.0 no
C113 C115 H1151 108.5 no
C113 C115 H1152 110.5 no
H1151 C115 H1152 108.9 no
C113 C115 H1153 111.4 no
H1151 C115 H1153 108.8 no
H1152 C115 H1153 108.7 no
N102 C116 C117 122.5(3) yes
N102 C116 C123 119.0(3) yes
C117 C116 C123 118.6(3) yes
C116 C117 C118 123.6(3) yes
C116 C117 C119 119.1(3) yes
C118 C117 C119 117.4(3) yes
C117 C118 H1181 110.8 no
C117 C118 H1182 110.8 no
H1181 C118 H1182 109.9 no
C117 C118 H1183 109.2 no
H1181 C118 H1183 108.1 no
H1182 C118 H1183 108.0 no
C117 C119 C120 123.1(3) yes
C117 C119 H1191 117.5 no
C120 C119 H1191 119.4 no
C119 C120 C121 121.9(3) yes
C119 C120 C122 117.0(3) yes
C121 C120 C122 121.1(3) yes
C120 C121 H1211 109.8 no
C120 C121 H1212 109.5 no
H1211 C121 H1212 109.6 no
C120 C121 H1213 109.6 no
H1211 C121 H1213 108.6 no
H1212 C121 H1213 109.7 no
C120 C122 C123 122.3(3) yes
C120 C122 H1221 118.5 no
C123 C122 H1221 119.2 no
C116 C123 C122 119.9(3) yes
C116 C123 C124 122.9(3) yes
C122 C123 C124 117.2(3) yes
C123 C124 H1241 111.3 no
C123 C124 H1242 111.4 no
H1241 C124 H1242 107.5 no
C123 C124 H1243 111.0 no
H1241 C124 H1243 107.3 no
H1242 C124 H1243 108.0 no
P102 C125 C126 111.0(2) yes
P102 C125 C127 112.1(2) yes
C126 C125 C127 108.5(3) yes
P102 C125 H1251 108.6 no
C126 C125 H1251 108.5 no
C127 C125 H1251 107.9 no
C125 C126 H1261 109.7 no
C125 C126 H1262 110.4 no
H1261 C126 H1262 108.4 no
C125 C126 H1263 110.1 no
H1261 C126 H1263 109.6 no
H1262 C126 H1263 108.6 no
C125 C127 H1271 110.6 no
C125 C127 H1272 110.7 no
H1271 C127 H1272 110.2 no
C125 C127 H1273 108.8 no
H1271 C127 H1273 108.2 no
H1272 C127 H1273 108.2 no
P102 C128 C129 114.7(2) yes
P102 C128 C130 114.9(2) yes
C129 C128 C130 110.0(3) yes
P102 C128 H1281 104.0 no
C129 C128 H1281 105.6 no
C130 C128 H1281 106.7 no
C128 C129 H1291 109.4 no
C128 C129 H1292 110.2 no
H1291 C129 H1292 107.7 no
C128 C129 H1293 110.4 no
H1291 C129 H1293 108.8 no
H1292 C129 H1293 110.4 no
C128 C130 H1301 110.0 no
C128 C130 H1302 110.2 no
H1301 C130 H1302 108.6 no
C128 C130 H1303 109.9 no
H1301 C130 H1303 109.0 no
H1302 C130 H1303 109.0 no
N103 C131 C132 118.3(3) yes
N103 C131 C138 122.7(3) yes
C132 C131 C138 118.9(3) yes
C131 C132 C133 120.8(3) yes
C131 C132 C134 120.2(3) yes
C133 C132 C134 119.0(3) yes
C132 C133 H1331 110.0 no
C132 C133 H1332 111.2 no
H1331 C133 H1332 108.9 no
C132 C133 H1333 109.5 no
H1331 C133 H1333 108.7 no
H1332 C133 H1333 108.4 no
C132 C134 C135 121.6(3) yes
C132 C134 H1341 119.1 no
C135 C134 H1341 119.3 no
C134 C135 C137 117.5(3) yes
C134 C135 C1360 109.6(10) yes
C137 C135 C1360 132.8(9) yes
C134 C135 C137 117.5(3) yes
C134 C135 C1361 127.8(8) yes
C137 C135 C1361 114.5(8) yes
C135 C137 C138 123.4(3) yes
C135 C137 H1371 118.7 no
C138 C137 H1371 117.8 no
C131 C138 C137 118.4(3) yes
C131 C138 C139 124.4(3) yes
C137 C138 C139 117.2(3) yes
C138 C139 H1391 109.2 no
C138 C139 H1392 111.6 no
H1391 C139 H1392 108.9 no
C138 C139 H1393 110.1 no
H1391 C139 H1393 108.7 no
H1392 C139 H1393 108.2 no
P103 C140 C141 117.2(2) yes
P103 C140 C142 111.1(3) yes
C141 C140 C142 109.8(3) yes
P103 C140 H1401 103.9 no
C141 C140 H1401 107.6 no
C142 C140 H1401 106.5 no
C140 C141 H1411 109.6 no
C140 C141 H1412 111.0 no
H1411 C141 H1412 108.7 no
C140 C141 H1413 110.6 no
H1411 C141 H1413 108.4 no
H1412 C141 H1413 108.4 no
C140 C142 H1421 108.8 no
C140 C142 H1422 109.9 no
H1421 C142 H1422 109.9 no
C140 C142 H1423 110.0 no
H1421 C142 H1423 109.0 no
H1422 C142 H1423 109.2 no
P103 C143 C144 117.7(2) yes
P103 C143 C145 110.9(2) yes
C144 C143 C145 110.2(3) yes
P103 C143 H1431 104.5 no
C144 C143 H1431 108.3 no
C145 C143 H1431 104.1 no
C143 C144 H1441 109.7 no
C143 C144 H1442 109.4 no
H1441 C144 H1442 109.4 no
C143 C144 H1443 110.4 no
H1441 C144 H1443 109.1 no
H1442 C144 H1443 108.9 no
C143 C145 H1451 109.4 no
C143 C145 H1452 109.8 no
H1451 C145 H1452 109.3 no
C143 C145 H1453 110.3 no
H1451 C145 H1453 109.1 no
H1452 C145 H1453 108.8 no
N104 C146 C147 131.4(3) yes
N104 C146 C158 122.3(3) yes
C147 C146 C158 106.3(3) yes
C146 C147 C148 131.8(3) yes
C146 C147 C152 108.1(3) yes
C148 C147 C152 120.1(3) yes
C147 C148 C149 118.8(3) yes
C147 C148 H1481 121.2 no
C149 C148 H1481 120.0 no
C148 C149 C150 121.2(3) yes
C148 C149 H1491 118.8 no
C150 C149 H1491 120.1 no
C149 C150 C151 120.8(3) yes
C149 C150 H1501 118.6 no
C151 C150 H1501 120.5 no
C150 C151 C152 118.9(3) yes
C150 C151 H1511 120.9 no
C152 C151 H1511 120.2 no
C147 C152 C151 120.2(3) yes
C147 C152 C153 108.4(3) yes
C151 C152 C153 131.4(3) yes
C152 C153 C154 132.7(3) yes
C152 C153 C158 107.6(3) yes
C154 C153 C158 119.7(3) yes
C153 C154 C155 118.8(3) yes
C153 C154 H1541 120.2 no
C155 C154 H1541 121.0 no
C154 C155 C156 121.8(3) yes
C154 C155 H1551 120.4 no
C156 C155 H1551 117.8 no
C155 C156 C157 119.9(3) yes
C155 C156 H1561 120.5 no
C157 C156 H1561 119.6 no
C156 C157 C158 118.7(3) yes
C156 C157 H1571 120.9 no
C158 C157 H1571 120.4 no
C146 C158 C153 109.6(3) yes
C146 C158 C157 129.3(3) yes
C153 C158 C157 121.1(3) yes
C135 C1360 H1361 103.0 no
C135 C1360 H1362 116.4 no
H1361 C1360 H1362 109.5 no
C135 C1360 H1363 108.6 no
H1361 C1360 H1363 109.5 no
H1362 C1360 H1363 109.5 no
C135 C1361 H1364 112.3 no
C135 C1361 H1365 105.6 no
H1364 C1361 H1365 109.5 no
C135 C1361 H1366 110.4 no
H1364 C1361 H1366 109.5 no
H1365 C1361 H1366 109.5 no
C57 H571 Co1 132.7 no
C157 H1571 Co101 135.2 no

loop_
_geom_bond_atom_site_label_1
_geom_bond_atom_site_label_2
_geom_bond_distance
_geom_bond_publ_flag
Zr1 Co1 2.5087(5) yes
Zr1 P1 2.9618(8) yes
Zr1 P2 2.9627(9) yes
Zr1 P3 2.6760(9) yes
Zr1 N1 2.170(2) yes
Zr1 N2 2.147(2) yes
Zr1 N3 2.195(2) yes
Zr1 N4 2.149(2) yes
Zr101 Co101 2.5217(5) yes
Zr101 P101 2.9921(8) yes
Zr101 P102 2.9901(8) yes
Zr101 P103 2.6877(9) yes
Zr101 N101 2.159(2) yes
Zr101 N102 2.179(2) yes
Zr101 N103 2.182(2) yes
Zr101 N104 2.123(2) yes
Co1 P1 2.1633(9) yes
Co1 P2 2.1603(9) yes
Co1 N4 1.901(2) yes
Co1 H1 1.43(3) no
Co1 H571 2.010 no
Co101 P101 2.1760(9) yes
Co101 P102 2.1606(9) yes
Co101 N104 1.903(2) yes
Co101 H2 1.38(4) no
Co101 H1571 2.059 no
P1 N1 1.702(3) yes
P1 C10 1.867(3) yes
P1 C13 1.863(3) yes
P2 N2 1.704(3) yes
P2 C25 1.875(3) yes
P2 C28 1.859(3) yes
P3 N3 1.682(3) yes
P3 C40 1.861(3) yes
P3 C43 1.854(3) yes
P101 N101 1.700(3) yes
P101 C110 1.861(3) yes
P101 C113 1.873(3) yes
P102 N102 1.701(2) yes
P102 C125 1.865(3) yes
P102 C128 1.873(3) yes
P103 N103 1.683(3) yes
P103 C140 1.849(3) yes
P103 C143 1.862(3) yes
O1 C60 1.500(8) yes
O1 C61 1.502(7) yes
N1 C1 1.445(4) yes
N2 C16 1.434(4) yes
N3 C31 1.445(4) yes
N4 C46 1.306(4) yes
N101 C101 1.435(4) yes
N102 C116 1.445(4) yes
N103 C131 1.447(4) yes
N104 C146 1.315(4) yes
C1 C2 1.412(4) yes
C1 C8 1.409(4) yes
C2 C3 1.498(4) yes
C2 C4 1.396(4) yes
C3 H31 0.962 no
C3 H32 0.965 no
C3 H33 0.956 no
C4 C5 1.382(4) yes
C4 H41 0.937 no
C5 C6 1.508(4) yes
C5 C7 1.390(4) yes
C6 H61 0.938 no
C6 H62 0.961 no
C6 H63 0.949 no
C7 C8 1.396(4) yes
C7 H71 0.930 no
C8 C9 1.506(4) yes
C9 H91 0.941 no
C9 H92 0.956 no
C9 H93 0.956 no
C10 C11 1.532(4) yes
C10 C12 1.531(4) yes
C10 H101 0.972 no
C11 H111 0.964 no
C11 H112 0.963 no
C11 H113 0.963 no
C12 H121 0.956 no
C12 H122 0.961 no
C12 H123 0.958 no
C13 C14 1.522(4) yes
C13 C15 1.523(4) yes
C13 H131 0.974 no
C14 H141 0.961 no
C14 H142 0.978 no
C14 H143 0.960 no
C15 H151 0.967 no
C15 H152 0.963 no
C15 H153 0.975 no
C16 C17 1.413(4) yes
C16 C23 1.410(4) yes
C17 C18 1.506(4) yes
C17 C19 1.391(4) yes
C18 H181 0.958 no
C18 H182 0.938 no
C18 H183 0.944 no
C19 C20 1.391(4) yes
C19 H191 0.940 no
C20 C21 1.509(4) yes
C20 C22 1.378(4) yes
C21 H211 0.935 no
C21 H212 0.947 no
C21 H213 0.946 no
C22 C23 1.391(4) yes
C22 H221 0.938 no
C23 C24 1.503(4) yes
C24 H241 0.961 no
C24 H242 0.972 no
C24 H243 0.951 no
C25 C26 1.533(5) yes
C25 C27 1.529(5) yes
C25 H251 0.975 no
C26 H261 0.964 no
C26 H262 0.956 no
C26 H263 0.954 no
C27 H271 0.960 no
C27 H272 0.971 no
C27 H273 0.976 no
C28 C29 1.528(4) yes
C28 C30 1.538(5) yes
C28 H281 0.980 no
C29 H291 0.971 no
C29 H292 0.965 no
C29 H293 0.951 no
C30 H301 0.965 no
C30 H302 0.964 no
C30 H303 0.960 no
C31 C32 1.401(4) yes
C31 C38 1.414(4) yes
C32 C33 1.503(4) yes
C32 C34 1.401(4) yes
C33 H331 0.955 no
C33 H332 0.963 no
C33 H333 0.957 no
C34 C35 1.388(5) yes
C34 H341 0.939 no
C35 C36 1.508(4) yes
C35 C37 1.381(5) yes
C36 H361 0.954 no
C36 H362 0.960 no
C36 H363 0.958 no
C37 C38 1.391(4) yes
C37 H371 0.933 no
C38 C39 1.496(4) yes
C39 H391 0.962 no
C39 H392 0.957 no
C39 H393 0.970 no
C40 C41 1.520(5) yes
C40 C42 1.526(5) yes
C40 H401 0.969 no
C41 H411 0.962 no
C41 H412 0.953 no
C41 H413 0.959 no
C42 H421 0.966 no
C42 H422 0.971 no
C42 H423 0.969 no
C43 C44 1.538(4) yes
C43 C45 1.537(4) yes
C43 H431 0.969 no
C44 H441 0.957 no
C44 H442 0.955 no
C44 H443 0.961 no
C45 H451 0.974 no
C45 H452 0.965 no
C45 H453 0.969 no
C46 C47 1.479(4) yes
C46 C58 1.463(4) yes
C47 C48 1.378(4) yes
C47 C52 1.420(4) yes
C48 C49 1.396(4) yes
C48 H481 0.938 no
C49 C50 1.381(5) yes
C49 H491 0.928 no
C50 C51 1.386(5) yes
C50 H501 0.929 no
C51 C52 1.382(5) yes
C51 H511 0.940 no
C52 C53 1.464(5) yes
C53 C54 1.382(5) yes
C53 C58 1.409(4) yes
C54 C55 1.376(5) yes
C54 H541 0.933 no
C55 C56 1.379(5) yes
C55 H551 0.929 no
C56 C57 1.391(5) yes
C56 H561 0.929 no
C57 C58 1.382(4) yes
C57 H571 0.938 no
C59 C60 1.510(8) yes
C59 H591 0.961 no
C59 H592 0.961 no
C59 H593 0.956 no
C60 H601 0.973 no
C60 H602 0.974 no
C61 C62 1.491(8) yes
C61 H611 0.959 no
C61 H612 0.957 no
C62 H621 0.962 no
C62 H622 0.967 no
C62 H623 0.963 no
C101 C102 1.410(4) yes
C101 C108 1.415(4) yes
C102 C103 1.503(5) yes
C102 C104 1.393(4) yes
C103 H1031 0.959 no
C103 H1032 0.969 no
C103 H1033 0.953 no
C104 C105 1.381(5) yes
C104 H1041 0.930 no
C105 C106 1.505(4) yes
C105 C107 1.394(4) yes
C106 H1061 0.959 no
C106 H1062 0.957 no
C106 H1063 0.953 no
C107 C108 1.386(4) yes
C107 H1071 0.944 no
C108 C109 1.514(4) yes
C109 H1091 0.960 no
C109 H1092 0.960 no
C109 H1093 0.955 no
C110 C111 1.520(4) yes
C110 C112 1.530(4) yes
C110 H1101 0.966 no
C111 H1111 0.964 no
C111 H1112 0.956 no
C111 H1113 0.951 no
C112 H1121 0.963 no
C112 H1122 0.967 no
C112 H1123 0.959 no
C113 C114 1.535(4) yes
C113 C115 1.527(4) yes
C113 H1131 0.967 no
C114 H1141 0.963 no
C114 H1142 0.964 no
C114 H1143 0.976 no
C115 H1151 0.967 no
C115 H1152 0.964 no
C115 H1153 0.972 no
C116 C117 1.411(4) yes
C116 C123 1.405(4) yes
C117 C118 1.503(4) yes
C117 C119 1.399(4) yes
C118 H1181 0.955 no
C118 H1182 0.962 no
C118 H1183 0.955 no
C119 C120 1.388(5) yes
C119 H1191 0.931 no
C120 C121 1.501(4) yes
C120 C122 1.384(5) yes
C121 H1211 0.951 no
C121 H1212 0.957 no
C121 H1213 0.955 no
C122 C123 1.403(4) yes
C122 H1221 0.929 no
C123 C124 1.496(4) yes
C124 H1241 0.945 no
C124 H1242 0.964 no
C124 H1243 0.954 no
C125 C126 1.526(4) yes
C125 C127 1.532(4) yes
C125 H1251 0.971 no
C126 H1261 0.959 no
C126 H1262 0.961 no
C126 H1263 0.953 no
C127 H1271 0.975 no
C127 H1272 0.953 no
C127 H1273 0.964 no
C128 C129 1.530(4) yes
C128 C130 1.534(4) yes
C128 H1281 0.977 no
C129 H1291 0.956 no
C129 H1292 0.971 no
C129 H1293 0.964 no
C130 H1301 0.959 no
C130 H1302 0.964 no
C130 H1303 0.951 no
C131 C132 1.399(4) yes
C131 C138 1.407(4) yes
C132 C133 1.495(5) yes
C132 C134 1.391(5) yes
C133 H1331 0.957 no
C133 H1332 0.966 no
C133 H1333 0.964 no
C134 C135 1.383(6) yes
C134 H1341 0.935 no
C135 C137 1.370(5) yes
C135 C1360 1.521(11) yes
C135 C137 1.370(5) yes
C135 C1361 1.543(9) yes
C137 C138 1.395(4) yes
C137 H1371 0.937 no
C138 C139 1.510(5) yes
C139 H1391 0.962 no
C139 H1392 0.960 no
C139 H1393 0.952 no
C140 C141 1.539(5) yes
C140 C142 1.545(5) yes
C140 H1401 0.974 no
C141 H1411 0.964 no
C141 H1412 0.964 no
C141 H1413 0.961 no
C142 H1421 0.961 no
C142 H1422 0.972 no
C142 H1423 0.960 no
C143 C144 1.521(4) yes
C143 C145 1.527(5) yes
C143 H1431 0.975 no
C144 H1441 0.957 no
C144 H1442 0.956 no
C144 H1443 0.957 no
C145 H1451 0.965 no
C145 H1452 0.953 no
C145 H1453 0.956 no
C146 C147 1.475(4) yes
C146 C158 1.457(4) yes
C147 C148 1.379(4) yes
C147 C152 1.422(4) yes
C148 C149 1.391(4) yes
C148 H1481 0.926 no
C149 C150 1.381(5) yes
C149 H1491 0.937 no
C150 C151 1.386(5) yes
C150 H1501 0.929 no
C151 C152 1.386(4) yes
C151 H1511 0.937 no
C152 C153 1.469(5) yes
C153 C154 1.385(5) yes
C153 C158 1.413(4) yes
C154 C155 1.375(5) yes
C154 H1541 0.934 no
C155 C156 1.393(5) yes
C155 H1551 0.928 no
C156 C157 1.390(4) yes
C156 H1561 0.936 no
C157 C158 1.381(4) yes
C157 H1571 0.936 no
C1360 H1361 0.950 no
C1360 H1362 0.950 no
C1360 H1363 0.950 no
C1361 H1364 0.950 no
C1361 H1365 0.950 no
C1361 H1366 0.950 no
